data_7715316
loop_
_publ_author_name
'Dorow, Richard C. C.'
'Liebing, Phil'
'G&#xf6;rls, Helmar'
'Westerhausen, Matthias'

_publ_section_title
;
 Coordination chemistry of alkali metal dimesityl-thio- and
 dimesityl-selenophosphinites
 [(L)<sub>2</sub>A-EPMes<sub>2</sub>]<sub>2</sub> (A = Li, Na, K; E = S,
 Se; L = THF, THP) and [(18C6)K-SPMes<sub>2</sub>].
;
_journal_issue 12
_journal_name_full 'Dalton transactions (Cambridge, England : 2003)'
_journal_page_first 5711
_journal_page_last 5720
_journal_paper_doi 10.1039/d4dt00264d
_journal_volume 53
_journal_year 2024
_chemical_formula_moiety 'C52 H76 Na2 O4 P2 S2, 2(C4 H8 O)'
_chemical_formula_sum 'C60 H92 Na2 O6 P2 S2'
_chemical_formula_weight 1081.37
_space_group_crystal_system monoclinic
_space_group_IT_number 14
_space_group_name_Hall '-P 2ybc'
_space_group_name_H-M_alt 'P 1 21/c 1'
_atom_sites_solution_hydrogens geom
_atom_sites_solution_primary direct
_atom_sites_solution_secondary difmap
_audit_creation_method SHELXL-2018/3
_audit_update_record
;
2022-07-05 deposited with the CCDC.	2024-02-29 downloaded from the CCDC.
;
_cell_angle_alpha 90
_cell_angle_beta 101.101(4)
_cell_angle_gamma 90
_cell_formula_units_Z 2
_cell_length_a 11.5510(17)
_cell_length_b 10.5196(14)
_cell_length_c 25.647(4)
_cell_measurement_reflns_used 30199
_cell_measurement_temperature 133(2)
_cell_measurement_theta_max 28.281
_cell_measurement_theta_min 1.618
_cell_volume 3058.1(8)
_computing_cell_refinement DENZO
_computing_data_collection COLLECT
_computing_data_reduction DENZO
_computing_molecular_graphics SHELXTL/PC
_computing_publication_material 'SHELXL-2018/3 (Sheldrick, 2018)'
_computing_structure_refinement 'SHELXL-2018/3 (Sheldrick, 2018)'
_computing_structure_solution 'SHELXT 2018/2 (Sheldrick, 2018)'
_diffrn_ambient_temperature 133(2)
_diffrn_measured_fraction_theta_full 0.999
_diffrn_measured_fraction_theta_max 0.994
_diffrn_measurement_device_type KappaCCD
_diffrn_measurement_method 'phi + omega - scans'
_diffrn_radiation_type MoK\a
_diffrn_radiation_wavelength 0.71073
_diffrn_reflns_av_R_equivalents 0.0453
_diffrn_reflns_av_unetI/netI 0.0417
_diffrn_reflns_Laue_measured_fraction_full 0.999
_diffrn_reflns_Laue_measured_fraction_max 0.994
_diffrn_reflns_limit_h_max 15
_diffrn_reflns_limit_h_min -15
_diffrn_reflns_limit_k_max 13
_diffrn_reflns_limit_k_min -14
_diffrn_reflns_limit_l_max 34
_diffrn_reflns_limit_l_min -33
_diffrn_reflns_number 30199
_diffrn_reflns_point_group_measured_fraction_full 0.999
_diffrn_reflns_point_group_measured_fraction_max 0.994
_diffrn_reflns_theta_full 25.242
_diffrn_reflns_theta_max 28.281
_diffrn_reflns_theta_min 1.618
_exptl_absorpt_coefficient_mu 0.200
_exptl_absorpt_correction_T_max 0.7456
_exptl_absorpt_correction_T_min 0.6642
_exptl_absorpt_correction_type multi-scan
_exptl_absorpt_process_details
; 
 SADABS 2016/2: Krause, L., Herbst-Irmer, R., Sheldrick G.M. & Stalke D., 
 J. Appl. Cryst. 48 (2015) 3-10 
;
_exptl_crystal_colour colourless
_exptl_crystal_density_diffrn 1.174
_exptl_crystal_density_method 'not measured'
_exptl_crystal_description prism
_exptl_crystal_F_000 1168
_exptl_crystal_size_max 0.280
_exptl_crystal_size_mid 0.160
_exptl_crystal_size_min 0.100
_refine_diff_density_max 1.567
_refine_diff_density_min -0.357
_refine_diff_density_rms 0.068
_refine_ls_extinction_method none
_refine_ls_goodness_of_fit_ref 1.085
_refine_ls_hydrogen_treatment constr
_refine_ls_matrix_type full
_refine_ls_number_parameters 414
_refine_ls_number_reflns 7528
_refine_ls_number_restraints 85
_refine_ls_restrained_S_all 1.095
_refine_ls_R_factor_all 0.0894
_refine_ls_R_factor_gt 0.0640
_refine_ls_shift/su_max 0.019
_refine_ls_shift/su_mean 0.002
_refine_ls_structure_factor_coef Fsqd
_refine_ls_weighting_details 'w=1/[\s^2^(Fo^2^)+(0.0507P)^2^+4.5858P] where P=(Fo^2^+2Fc^2^)/3'
_refine_ls_weighting_scheme calc
_refine_ls_wR_factor_gt 0.1487
_refine_ls_wR_factor_ref 0.1649
_reflns_Friedel_coverage 0.000
_reflns_number_gt 5694
_reflns_number_total 7528
_reflns_threshold_expression 'I > 2\s(I)'
_cod_data_source_file d4dt00264d2.cif
_cod_data_source_block BN170_5
_cod_depositor_comments 'Adding full bibliography for 7715309--7715318.cif.'
_cod_original_cell_volume 3058.2(8)
_cod_original_sg_symbol_H-M 'P 21/c'
_cod_database_code 7715316
_shelx_shelxl_version_number 2018/3
_shelx_space_group_comment
; 
The symmetry employed for this shelxl refinement is uniquely defined 
by the following loop, which should always be used as a source of 
symmetry information in preference to the above space-group names. 
They are only intended as comments. 
;
_shelx_estimated_absorpt_t_min 0.946
_shelx_estimated_absorpt_t_max 0.980

loop_
_space_group_symop_operation_xyz
'x, y, z'
'-x, y+1/2, -z+1/2'
'-x, -y, -z'
'x, -y-1/2, z-1/2'

loop_
_atom_site_label
_atom_site_type_symbol
_atom_site_fract_x
_atom_site_fract_y
_atom_site_fract_z
_atom_site_U_iso_or_equiv
_atom_site_adp_type
_atom_site_occupancy
_atom_site_site_symmetry_order
_atom_site_calc_flag
_atom_site_refinement_flags_posn
_atom_site_refinement_flags_adp
_atom_site_refinement_flags_occupancy
_atom_site_disorder_assembly
_atom_site_disorder_group
S1 S 0.46752(5) 0.56946(7) 0.42144(2) 0.03042(16) Uani 1 1 d . . . . .
P1 P 0.63466(5) 0.64934(6) 0.43393(2) 0.02480(15) Uani 1 1 d . . . . .
Na1 Na 0.50802(11) 0.33322(11) 0.47368(4) 0.0412(3) Uani 1 1 d . . . . .
O3 O 1.0013(3) 1.2198(4) 0.24531(14) 0.0948(11) Uani 1 1 d . . . . .
C1 C 0.7304(2) 0.5153(2) 0.42183(9) 0.0244(5) Uani 1 1 d . . . . .
C2 C 0.8091(2) 0.4638(2) 0.46592(9) 0.0267(5) Uani 1 1 d . . . . .
C3 C 0.8884(2) 0.3691(3) 0.45809(11) 0.0320(6) Uani 1 1 d . . . . .
H3 H 0.941537 0.336317 0.487991 0.038 Uiso 1 1 calc R U . . .
C4 C 0.8922(2) 0.3212(3) 0.40817(12) 0.0365(6) Uani 1 1 d . . . . .
C5 C 0.8119(2) 0.3696(3) 0.36527(11) 0.0336(6) Uani 1 1 d . . . . .
H5 H 0.812149 0.336736 0.330792 0.040 Uiso 1 1 calc R U . . .
C6 C 0.7314(2) 0.4643(2) 0.37099(9) 0.0276(5) Uani 1 1 d . . . . .
C7 C 0.8104(2) 0.5065(3) 0.52227(9) 0.0336(6) Uani 1 1 d . . . . .
H7A H 0.815133 0.599488 0.524109 0.050 Uiso 1 1 calc R U . . .
H7B H 0.879017 0.469770 0.545943 0.050 Uiso 1 1 calc R U . . .
H7C H 0.738043 0.478058 0.533300 0.050 Uiso 1 1 calc R U . . .
C8 C 0.9794(3) 0.2185(3) 0.40084(15) 0.0532(9) Uani 1 1 d . . . . .
H8A H 0.947917 0.135297 0.408193 0.080 Uiso 1 1 calc R U . . .
H8B H 1.054352 0.233354 0.425374 0.080 Uiso 1 1 calc R U . . .
H8C H 0.992358 0.220368 0.364191 0.080 Uiso 1 1 calc R U . . .
C9 C 0.6462(2) 0.5075(3) 0.32178(10) 0.0364(6) Uani 1 1 d . . . . .
H9A H 0.566841 0.514780 0.329768 0.055 Uiso 1 1 calc R U . . .
H9B H 0.645387 0.445321 0.293258 0.055 Uiso 1 1 calc R U . . .
H9C H 0.671204 0.590373 0.310450 0.055 Uiso 1 1 calc R U . . .
C10 C 0.6577(2) 0.7648(2) 0.38169(9) 0.0243(5) Uani 1 1 d . . . . .
C11 C 0.7748(2) 0.8110(2) 0.38735(10) 0.0279(5) Uani 1 1 d . . . . .
C12 C 0.8020(2) 0.9065(3) 0.35408(11) 0.0339(6) Uani 1 1 d . . . . .
H12 H 0.881434 0.934362 0.358087 0.041 Uiso 1 1 calc R U . . .
C13 C 0.7169(3) 0.9624(3) 0.31529(11) 0.0351(6) Uani 1 1 d . . . . .
C14 C 0.6025(2) 0.9175(3) 0.31009(10) 0.0316(5) Uani 1 1 d . . . . .
H14 H 0.542898 0.954364 0.283692 0.038 Uiso 1 1 calc R U . . .
C15 C 0.5705(2) 0.8208(2) 0.34177(9) 0.0284(5) Uani 1 1 d . . . . .
C16 C 0.8755(2) 0.7620(3) 0.42918(12) 0.0396(7) Uani 1 1 d . . . . .
H16A H 0.848501 0.751206 0.462871 0.059 Uiso 1 1 calc R U . . .
H16B H 0.940726 0.823096 0.433953 0.059 Uiso 1 1 calc R U . . .
H16C H 0.902401 0.680059 0.417801 0.059 Uiso 1 1 calc R U . . .
C17 C 0.7468(3) 1.0691(3) 0.28066(13) 0.0532(8) Uani 1 1 d . . . . .
H17A H 0.720034 1.046672 0.243188 0.080 Uiso 1 1 calc R U . . .
H17B H 0.832334 1.082440 0.287783 0.080 Uiso 1 1 calc R U . . .
H17C H 0.707333 1.147239 0.288567 0.080 Uiso 1 1 calc R U . . .
C18 C 0.4420(2) 0.7821(3) 0.32933(12) 0.0448(8) Uani 1 1 d . . . . .
H18A H 0.436050 0.691619 0.320051 0.067 Uiso 1 1 calc R U . . .
H18B H 0.400372 0.832418 0.299359 0.067 Uiso 1 1 calc R U . . .
H18C H 0.406410 0.797054 0.360512 0.067 Uiso 1 1 calc R U . . .
O1 O 0.3982(2) 0.2318(2) 0.39910(8) 0.0533(6) Uani 1 1 d D . . . .
C19A C 0.4726(5) 0.1912(6) 0.3634(2) 0.0531(11) Uani 0.767(10) 1 d D U P A 1
H19A H 0.497138 0.101710 0.370407 0.064 Uiso 0.767(10) 1 calc R U P A 1
H19B H 0.544097 0.245052 0.367487 0.064 Uiso 0.767(10) 1 calc R U P A 1
C20A C 0.4008(5) 0.2047(6) 0.3093(2) 0.0538(10) Uani 0.767(10) 1 d D U P A 1
H20A H 0.450888 0.228480 0.283585 0.065 Uiso 0.767(10) 1 calc R U P A 1
H20B H 0.359406 0.124235 0.297553 0.065 Uiso 0.767(10) 1 calc R U P A 1
C21A C 0.3161(5) 0.3058(6) 0.31387(17) 0.0539(10) Uani 0.767(10) 1 d D U P A 1
H21A H 0.243887 0.297730 0.286173 0.065 Uiso 0.767(10) 1 calc R U P A 1
H21B H 0.351180 0.390916 0.311347 0.065 Uiso 0.767(10) 1 calc R U P A 1
C22A C 0.2912(7) 0.2830(10) 0.3672(2) 0.0543(11) Uani 0.767(10) 1 d D U P A 1
H22A H 0.269032 0.363474 0.382746 0.065 Uiso 0.767(10) 1 calc R U P A 1
H22B H 0.225357 0.221881 0.365348 0.065 Uiso 0.767(10) 1 calc R U P A 1
C19B C 0.4376(19) 0.152(2) 0.3621(7) 0.077(5) Uani 0.233(10) 1 d D U P A 2
H19C H 0.435149 0.062020 0.373686 0.093 Uiso 0.233(10) 1 calc R U P A 2
H19D H 0.520228 0.172786 0.360298 0.093 Uiso 0.233(10) 1 calc R U P A 2
C20B C 0.3622(18) 0.167(2) 0.3093(8) 0.078(5) Uani 0.233(10) 1 d D U P A 2
H20C H 0.401999 0.218612 0.285602 0.094 Uiso 0.233(10) 1 calc R U P A 2
H20D H 0.339517 0.084006 0.292398 0.094 Uiso 0.233(10) 1 calc R U P A 2
C21B C 0.2644(17) 0.231(2) 0.3212(7) 0.077(5) Uani 0.233(10) 1 d D U P A 2
H21C H 0.197199 0.171213 0.318148 0.093 Uiso 0.233(10) 1 calc R U P A 2
H21D H 0.241199 0.300457 0.295239 0.093 Uiso 0.233(10) 1 calc R U P A 2
C22B C 0.291(2) 0.285(4) 0.3757(8) 0.073(5) Uani 0.233(10) 1 d D U P A 2
H22C H 0.296787 0.378485 0.374590 0.088 Uiso 0.233(10) 1 calc R U P A 2
H22D H 0.228830 0.261329 0.395716 0.088 Uiso 0.233(10) 1 calc R U P A 2
O2A O 0.6159(7) 0.1462(8) 0.4882(3) 0.0540(19) Uani 0.723(7) 1 d D . P B 1
C23A C 0.7020(4) 0.0921(6) 0.4611(2) 0.0497(14) Uani 0.723(7) 1 d D U P B 1
H23A H 0.726487 0.155410 0.436824 0.060 Uiso 0.723(7) 1 calc R U P B 1
H23B H 0.668756 0.017271 0.440062 0.060 Uiso 0.723(7) 1 calc R U P B 1
C24A C 0.8057(5) 0.0535(7) 0.5031(3) 0.0740(18) Uani 0.723(7) 1 d D U P B 1
H24A H 0.844301 -0.023285 0.492065 0.089 Uiso 0.723(7) 1 calc R U P B 1
H24B H 0.864503 0.122932 0.510227 0.089 Uiso 0.723(7) 1 calc R U P B 1
C25A C 0.7556(10) 0.0278(11) 0.5494(4) 0.094(3) Uani 0.723(7) 1 d D U P B 1
H25A H 0.806924 0.062538 0.581651 0.113 Uiso 0.723(7) 1 calc R U P B 1
H25B H 0.747505 -0.065023 0.554107 0.113 Uiso 0.723(7) 1 calc R U P B 1
C26A C 0.6359(7) 0.0910(7) 0.5405(2) 0.083(2) Uani 0.723(7) 1 d D U P B 1
H26A H 0.573849 0.027645 0.543088 0.100 Uiso 0.723(7) 1 calc R U P B 1
H26B H 0.634203 0.157692 0.567564 0.100 Uiso 0.723(7) 1 calc R U P B 1
O2B O 0.6497(16) 0.1691(19) 0.4956(7) 0.043(4) Uani 0.277(7) 1 d D . P B 2
C23B C 0.6658(19) 0.0495(15) 0.4714(7) 0.067(5) Uani 0.277(7) 1 d D U P B 2
H23C H 0.698090 0.061613 0.438691 0.080 Uiso 0.277(7) 1 calc R U P B 2
H23D H 0.590255 0.002675 0.462380 0.080 Uiso 0.277(7) 1 calc R U P B 2
C24B C 0.7535(15) -0.0214(14) 0.5137(5) 0.060(4) Uani 0.277(7) 1 d D U P B 2
H24C H 0.731214 -0.111963 0.515210 0.072 Uiso 0.277(7) 1 calc R U P B 2
H24D H 0.834315 -0.016078 0.506176 0.072 Uiso 0.277(7) 1 calc R U P B 2
C25B C 0.746(2) 0.0460(16) 0.5651(6) 0.058(4) Uani 0.277(7) 1 d D U P B 2
H25C H 0.675772 0.019578 0.579203 0.069 Uiso 0.277(7) 1 calc R U P B 2
H25D H 0.818024 0.033092 0.592572 0.069 Uiso 0.277(7) 1 calc R U P B 2
C26B C 0.7360(12) 0.1776(12) 0.5452(5) 0.054(3) Uani 0.277(7) 1 d D U P B 2
H26C H 0.708030 0.235027 0.570698 0.065 Uiso 0.277(7) 1 calc R U P B 2
H26D H 0.812794 0.208904 0.538664 0.065 Uiso 0.277(7) 1 calc R U P B 2
C27 C 0.9106(5) 1.2726(5) 0.2054(2) 0.0799(13) Uani 1 1 d . . . . .
H27A H 0.938063 1.352931 0.191742 0.096 Uiso 1 1 calc R U . . .
H27B H 0.839611 1.290903 0.220406 0.096 Uiso 1 1 calc R U . . .
C28 C 0.8824(4) 1.1779(5) 0.16177(19) 0.0787(13) Uani 1 1 d . . . . .
H28A H 0.798282 1.152874 0.156267 0.094 Uiso 1 1 calc R U . . .
H28B H 0.898700 1.213240 0.128154 0.094 Uiso 1 1 calc R U . . .
C29 C 0.9598(4) 1.0672(5) 0.17916(19) 0.0774(13) Uani 1 1 d . . . . .
H29A H 0.917161 1.000721 0.195292 0.093 Uiso 1 1 calc R U . . .
H29B H 0.990299 1.029901 0.149036 0.093 Uiso 1 1 calc R U . . .
C30 C 1.0561(4) 1.1228(5) 0.2189(2) 0.0810(13) Uani 1 1 d . . . . .
H30A H 1.092985 1.057337 0.244487 0.097 Uiso 1 1 calc R U . . .
H30B H 1.117400 1.159954 0.201311 0.097 Uiso 1 1 calc R U . . .

loop_
_atom_site_aniso_label
_atom_site_aniso_U_11
_atom_site_aniso_U_22
_atom_site_aniso_U_33
_atom_site_aniso_U_23
_atom_site_aniso_U_13
_atom_site_aniso_U_12
S1 0.0229(3) 0.0397(4) 0.0289(3) 0.0083(3) 0.0055(2) 0.0017(3)
P1 0.0226(3) 0.0316(3) 0.0200(3) 0.0015(2) 0.0034(2) 0.0034(3)
Na1 0.0544(7) 0.0350(6) 0.0332(6) 0.0009(5) 0.0064(5) 0.0149(5)
O3 0.073(2) 0.125(3) 0.091(2) -0.044(2) 0.0259(17) -0.030(2)
C1 0.0200(10) 0.0281(12) 0.0243(11) 0.0021(9) 0.0024(8) 0.0002(9)
C2 0.0203(11) 0.0321(13) 0.0268(11) 0.0050(10) 0.0020(8) -0.0029(9)
C3 0.0218(11) 0.0319(14) 0.0401(14) 0.0062(11) 0.0005(10) 0.0010(10)
C4 0.0264(12) 0.0320(15) 0.0504(16) -0.0046(12) 0.0053(11) 0.0010(11)
C5 0.0305(13) 0.0343(15) 0.0357(13) -0.0078(11) 0.0054(10) -0.0005(11)
C6 0.0243(11) 0.0294(13) 0.0283(12) 0.0001(10) 0.0029(9) -0.0013(10)
C7 0.0234(12) 0.0503(17) 0.0259(12) 0.0069(11) 0.0014(9) 0.0034(11)
C8 0.0375(16) 0.048(2) 0.071(2) -0.0154(17) 0.0029(15) 0.0134(14)
C9 0.0392(14) 0.0439(16) 0.0237(12) -0.0051(11) 0.0004(10) 0.0056(12)
C10 0.0256(11) 0.0255(12) 0.0220(10) -0.0020(9) 0.0048(8) 0.0028(9)
C11 0.0260(12) 0.0266(13) 0.0309(12) -0.0028(10) 0.0052(9) 0.0014(10)
C12 0.0320(13) 0.0300(14) 0.0415(14) -0.0010(11) 0.0116(11) -0.0039(11)
C13 0.0462(16) 0.0285(14) 0.0328(13) 0.0006(11) 0.0131(11) -0.0026(12)
C14 0.0376(14) 0.0296(14) 0.0264(12) 0.0017(10) 0.0029(10) 0.0037(11)
C15 0.0293(12) 0.0292(13) 0.0259(11) 0.0011(10) 0.0033(9) 0.0030(10)
C16 0.0244(12) 0.0387(16) 0.0520(17) 0.0067(13) -0.0018(11) -0.0037(11)
C17 0.065(2) 0.0426(19) 0.0521(19) 0.0122(15) 0.0124(16) -0.0109(16)
C18 0.0298(14) 0.057(2) 0.0429(16) 0.0216(14) -0.0038(11) 0.0009(13)
O1 0.0774(17) 0.0486(14) 0.0351(11) -0.0056(10) 0.0134(11) 0.0048(12)
C19A 0.0550(18) 0.066(2) 0.0378(16) -0.0009(15) 0.0069(14) 0.0110(16)
C20A 0.0554(17) 0.066(2) 0.0391(15) 0.0000(14) 0.0074(13) 0.0104(15)
C21A 0.0541(17) 0.065(2) 0.0412(15) -0.0001(13) 0.0070(13) 0.0095(15)
C22A 0.0532(18) 0.066(2) 0.0436(16) -0.0020(15) 0.0090(14) 0.0090(16)
C19B 0.089(9) 0.082(9) 0.054(7) -0.039(7) 0.000(7) 0.008(7)
C20B 0.085(8) 0.085(9) 0.058(7) -0.039(7) -0.004(6) -0.004(7)
C21B 0.075(8) 0.085(9) 0.066(7) -0.040(7) 0.001(6) -0.012(7)
C22B 0.065(8) 0.084(9) 0.072(8) -0.048(7) 0.015(7) -0.016(7)
O2A 0.070(5) 0.048(4) 0.049(3) 0.008(2) 0.023(3) 0.027(3)
C23A 0.038(2) 0.050(3) 0.062(3) -0.012(3) 0.012(2) 0.003(2)
C24A 0.054(3) 0.076(4) 0.087(4) 0.008(3) 0.003(3) 0.011(3)
C25A 0.090(5) 0.106(5) 0.083(5) 0.031(5) 0.006(5) 0.029(4)
C26A 0.118(5) 0.081(4) 0.058(3) 0.029(3) 0.035(3) 0.051(4)
O2B 0.043(8) 0.035(7) 0.045(6) -0.005(4) -0.005(5) 0.021(6)
C23B 0.084(10) 0.045(8) 0.059(8) -0.007(6) -0.016(7) 0.026(7)
C24B 0.073(7) 0.043(6) 0.056(6) 0.002(5) -0.009(6) 0.022(6)
C25B 0.067(7) 0.057(7) 0.046(6) -0.006(5) 0.006(5) -0.014(6)
C26B 0.061(7) 0.048(7) 0.052(6) 0.001(5) 0.005(5) 0.003(5)
C27 0.090(3) 0.065(3) 0.098(3) 0.004(3) 0.050(3) 0.000(2)
C28 0.063(3) 0.101(4) 0.078(3) -0.005(3) 0.031(2) 0.015(2)
C29 0.070(3) 0.074(3) 0.093(3) -0.021(3) 0.030(2) 0.001(2)
C30 0.065(3) 0.080(3) 0.099(3) 0.006(3) 0.020(2) 0.002(2)

loop_
_atom_type_symbol
_atom_type_description
_atom_type_scat_dispersion_real
_atom_type_scat_dispersion_imag
_atom_type_scat_source
C C 0.0033 0.0016 'International Tables Vol C Tables 4.2.6.8 and 6.1.1.4'
H H 0.0000 0.0000 'International Tables Vol C Tables 4.2.6.8 and 6.1.1.4'
Na Na 0.0362 0.0249 'International Tables Vol C Tables 4.2.6.8 and 6.1.1.4'
O O 0.0106 0.0060 'International Tables Vol C Tables 4.2.6.8 and 6.1.1.4'
P P 0.1023 0.0942 'International Tables Vol C Tables 4.2.6.8 and 6.1.1.4'
S S 0.1246 0.1234 'International Tables Vol C Tables 4.2.6.8 and 6.1.1.4'

loop_
_geom_angle_atom_site_label_1
_geom_angle_atom_site_label_2
_geom_angle_atom_site_label_3
_geom_angle
_geom_angle_site_symmetry_1
_geom_angle_site_symmetry_3
_geom_angle_publ_flag
P1 S1 Na1 102.68(4) . . ?
P1 S1 Na1 77.74(4) . 3_666 ?
Na1 S1 Na1 83.72(4) . 3_666 ?
C1 P1 C10 101.68(11) . . ?
C1 P1 S1 103.51(8) . . ?
C10 P1 S1 114.24(8) . . ?
C1 P1 Na1 125.95(8) . 3_666 ?
C10 P1 Na1 132.22(8) . 3_666 ?
S1 P1 Na1 62.10(3) . 3_666 ?
O2A Na1 O1 86.26(18) . . ?
O1 Na1 O2B 95.9(3) . . ?
O2A Na1 S1 149.2(2) . . ?
O1 Na1 S1 89.96(7) . . ?
O2B Na1 S1 143.0(6) . . ?
O2A Na1 S1 101.58(18) . 3_666 ?
O1 Na1 S1 151.40(8) . 3_666 ?
S1 Na1 S1 96.28(4) . 3_666 ?
O2A Na1 P1 105.8(2) . 3_666 ?
O1 Na1 P1 111.26(8) . 3_666 ?
S1 Na1 P1 104.11(4) . 3_666 ?
S1 Na1 P1 40.16(2) 3_666 3_666 ?
O2A Na1 Na1 142.37(18) . 3_666 ?
O1 Na1 Na1 131.29(8) . 3_666 ?
O2B Na1 Na1 132.1(3) . 3_666 ?
S1 Na1 Na1 48.39(3) . 3_666 ?
S1 Na1 Na1 47.90(3) 3_666 3_666 ?
P1 Na1 Na1 66.87(3) 3_666 3_666 ?
C27 O3 C30 105.4(3) . . ?
C6 C1 C2 118.3(2) . . ?
C6 C1 P1 123.71(17) . . ?
C2 C1 P1 118.00(18) . . ?
C3 C2 C1 119.8(2) . . ?
C3 C2 C7 117.7(2) . . ?
C1 C2 C7 122.5(2) . . ?
C4 C3 C2 122.2(2) . . ?
C4 C3 H3 118.9 . . ?
C2 C3 H3 118.9 . . ?
C3 C4 C5 117.6(2) . . ?
C3 C4 C8 121.0(3) . . ?
C5 C4 C8 121.4(3) . . ?
C6 C5 C4 122.4(2) . . ?
C6 C5 H5 118.8 . . ?
C4 C5 H5 118.8 . . ?
C5 C6 C1 119.7(2) . . ?
C5 C6 C9 117.9(2) . . ?
C1 C6 C9 122.4(2) . . ?
C2 C7 H7A 109.5 . . ?
C2 C7 H7B 109.5 . . ?
H7A C7 H7B 109.5 . . ?
C2 C7 H7C 109.5 . . ?
H7A C7 H7C 109.5 . . ?
H7B C7 H7C 109.5 . . ?
C4 C8 H8A 109.5 . . ?
C4 C8 H8B 109.5 . . ?
H8A C8 H8B 109.5 . . ?
C4 C8 H8C 109.5 . . ?
H8A C8 H8C 109.5 . . ?
H8B C8 H8C 109.5 . . ?
C6 C9 H9A 109.5 . . ?
C6 C9 H9B 109.5 . . ?
H9A C9 H9B 109.5 . . ?
C6 C9 H9C 109.5 . . ?
H9A C9 H9C 109.5 . . ?
H9B C9 H9C 109.5 . . ?
C11 C10 C15 117.5(2) . . ?
C11 C10 P1 114.52(17) . . ?
C15 C10 P1 127.50(19) . . ?
C12 C11 C10 120.5(2) . . ?
C12 C11 C16 116.5(2) . . ?
C10 C11 C16 122.9(2) . . ?
C13 C12 C11 122.2(2) . . ?
C13 C12 H12 118.9 . . ?
C11 C12 H12 118.9 . . ?
C14 C13 C12 117.1(2) . . ?
C14 C13 C17 121.2(3) . . ?
C12 C13 C17 121.7(3) . . ?
C13 C14 C15 123.2(2) . . ?
C13 C14 H14 118.4 . . ?
C15 C14 H14 118.4 . . ?
C14 C15 C10 119.5(2) . . ?
C14 C15 C18 115.6(2) . . ?
C10 C15 C18 124.9(2) . . ?
C11 C16 H16A 109.5 . . ?
C11 C16 H16B 109.5 . . ?
H16A C16 H16B 109.5 . . ?
C11 C16 H16C 109.5 . . ?
H16A C16 H16C 109.5 . . ?
H16B C16 H16C 109.5 . . ?
C13 C17 H17A 109.5 . . ?
C13 C17 H17B 109.5 . . ?
H17A C17 H17B 109.5 . . ?
C13 C17 H17C 109.5 . . ?
H17A C17 H17C 109.5 . . ?
H17B C17 H17C 109.5 . . ?
C15 C18 H18A 109.5 . . ?
C15 C18 H18B 109.5 . . ?
H18A C18 H18B 109.5 . . ?
C15 C18 H18C 109.5 . . ?
H18A C18 H18C 109.5 . . ?
H18B C18 H18C 109.5 . . ?
C22B O1 C19B 109.1(9) . . ?
C19A O1 C22A 107.5(4) . . ?
C22B O1 Na1 118.0(10) . . ?
C19B O1 Na1 129.0(8) . . ?
C19A O1 Na1 111.1(3) . . ?
C22A O1 Na1 124.2(4) . . ?
O1 C19A C20A 105.9(4) . . ?
O1 C19A H19A 110.6 . . ?
C20A C19A H19A 110.6 . . ?
O1 C19A H19B 110.6 . . ?
C20A C19A H19B 110.6 . . ?
H19A C19A H19B 108.7 . . ?
C21A C20A C19A 104.9(4) . . ?
C21A C20A H20A 110.8 . . ?
C19A C20A H20A 110.8 . . ?
C21A C20A H20B 110.8 . . ?
C19A C20A H20B 110.8 . . ?
H20A C20A H20B 108.8 . . ?
C20A C21A C22A 102.1(4) . . ?
C20A C21A H21A 111.3 . . ?
C22A C21A H21A 111.4 . . ?
C20A C21A H21B 111.3 . . ?
C22A C21A H21B 111.3 . . ?
H21A C21A H21B 109.2 . . ?
O1 C22A C21A 106.7(5) . . ?
O1 C22A H22A 110.4 . . ?
C21A C22A H22A 110.4 . . ?
O1 C22A H22B 110.4 . . ?
C21A C22A H22B 110.4 . . ?
H22A C22A H22B 108.6 . . ?
O1 C19B C20B 110.0(12) . . ?
O1 C19B H19C 109.7 . . ?
C20B C19B H19C 109.7 . . ?
O1 C19B H19D 109.7 . . ?
C20B C19B H19D 109.7 . . ?
H19C C19B H19D 108.2 . . ?
C21B C20B C19B 102.3(13) . . ?
C21B C20B H20C 111.3 . . ?
C19B C20B H20C 111.3 . . ?
C21B C20B H20D 111.3 . . ?
C19B C20B H20D 111.3 . . ?
H20C C20B H20D 109.2 . . ?
C20B C21B C22B 111.0(13) . . ?
C20B C21B H21C 109.4 . . ?
C22B C21B H21C 109.4 . . ?
C20B C21B H21D 109.4 . . ?
C22B C21B H21D 109.5 . . ?
H21C C21B H21D 108.0 . . ?
O1 C22B C21B 105.1(12) . . ?
O1 C22B H22C 110.7 . . ?
C21B C22B H22C 110.7 . . ?
O1 C22B H22D 110.8 . . ?
C21B C22B H22D 110.7 . . ?
H22C C22B H22D 108.8 . . ?
C23A O2A C26A 106.8(6) . . ?
C23A O2A Na1 131.2(6) . . ?
C26A O2A Na1 118.5(5) . . ?
O2A C23A C24A 106.9(5) . . ?
O2A C23A H23A 110.3 . . ?
C24A C23A H23A 110.3 . . ?
O2A C23A H23B 110.3 . . ?
C24A C23A H23B 110.3 . . ?
H23A C23A H23B 108.6 . . ?
C25A C24A C23A 104.4(6) . . ?
C25A C24A H24A 110.9 . . ?
C23A C24A H24A 110.9 . . ?
C25A C24A H24B 110.9 . . ?
C23A C24A H24B 110.9 . . ?
H24A C24A H24B 108.9 . . ?
C24A C25A C26A 107.0(6) . . ?
C24A C25A H25A 110.3 . . ?
C26A C25A H25A 110.3 . . ?
C24A C25A H25B 110.3 . . ?
C26A C25A H25B 110.3 . . ?
H25A C25A H25B 108.6 . . ?
O2A C26A C25A 107.3(6) . . ?
O2A C26A H26A 110.3 . . ?
C25A C26A H26A 110.3 . . ?
O2A C26A H26B 110.3 . . ?
C25A C26A H26B 110.3 . . ?
H26A C26A H26B 108.5 . . ?
C23B O2B C26B 107.9(14) . . ?
C23B O2B Na1 132.7(10) . . ?
C26B O2B Na1 119.1(11) . . ?
O2B C23B C24B 104.2(13) . . ?
O2B C23B H23C 110.9 . . ?
C24B C23B H23C 110.9 . . ?
O2B C23B H23D 110.9 . . ?
C24B C23B H23D 110.9 . . ?
H23C C23B H23D 108.9 . . ?
C25B C24B C23B 104.4(13) . . ?
C25B C24B H24C 110.9 . . ?
C23B C24B H24C 110.9 . . ?
C25B C24B H24D 110.9 . . ?
C23B C24B H24D 110.9 . . ?
H24C C24B H24D 108.9 . . ?
C26B C25B C24B 98.7(12) . . ?
C26B C25B H25C 112.0 . . ?
C24B C25B H25C 112.0 . . ?
C26B C25B H25D 112.0 . . ?
C24B C25B H25D 112.0 . . ?
H25C C25B H25D 109.7 . . ?
O2B C26B C25B 103.9(15) . . ?
O2B C26B H26C 111.0 . . ?
C25B C26B H26C 111.0 . . ?
O2B C26B H26D 111.0 . . ?
C25B C26B H26D 111.0 . . ?
H26C C26B H26D 109.0 . . ?
O3 C27 C28 107.6(4) . . ?
O3 C27 H27A 110.2 . . ?
C28 C27 H27A 110.2 . . ?
O3 C27 H27B 110.2 . . ?
C28 C27 H27B 110.2 . . ?
H27A C27 H27B 108.5 . . ?
C29 C28 C27 105.5(4) . . ?
C29 C28 H28A 110.6 . . ?
C27 C28 H28A 110.6 . . ?
C29 C28 H28B 110.6 . . ?
C27 C28 H28B 110.6 . . ?
H28A C28 H28B 108.8 . . ?
C30 C29 C28 103.1(4) . . ?
C30 C29 H29A 111.1 . . ?
C28 C29 H29A 111.1 . . ?
C30 C29 H29B 111.1 . . ?
C28 C29 H29B 111.1 . . ?
H29A C29 H29B 109.1 . . ?
O3 C30 C29 105.4(4) . . ?
O3 C30 H30A 110.7 . . ?
C29 C30 H30A 110.7 . . ?
O3 C30 H30B 110.7 . . ?
C29 C30 H30B 110.7 . . ?
H30A C30 H30B 108.8 . . ?

loop_
_geom_bond_atom_site_label_1
_geom_bond_atom_site_label_2
_geom_bond_distance
_geom_bond_site_symmetry_2
_geom_bond_publ_flag
S1 P1 2.0732(9) . ?
S1 Na1 2.8193(13) . ?
S1 Na1 2.8410(13) 3_666 ?
P1 C1 1.854(3) . ?
P1 C10 1.865(2) . ?
P1 Na1 3.1414(13) 3_666 ?
Na1 O2A 2.321(8) . ?
Na1 O1 2.339(3) . ?
Na1 O2B 2.371(18) . ?
Na1 Na1 3.777(2) 3_666 ?
O3 C27 1.429(6) . ?
O3 C30 1.437(6) . ?
C1 C6 1.412(3) . ?
C1 C2 1.416(3) . ?
C2 C3 1.393(4) . ?
C2 C7 1.511(3) . ?
C3 C4 1.385(4) . ?
C3 H3 0.9500 . ?
C4 C5 1.392(4) . ?
C4 C8 1.513(4) . ?
C5 C6 1.389(4) . ?
C5 H5 0.9500 . ?
C6 C9 1.513(3) . ?
C7 H7A 0.9800 . ?
C7 H7B 0.9800 . ?
C7 H7C 0.9800 . ?
C8 H8A 0.9800 . ?
C8 H8B 0.9800 . ?
C8 H8C 0.9800 . ?
C9 H9A 0.9800 . ?
C9 H9B 0.9800 . ?
C9 H9C 0.9800 . ?
C10 C11 1.417(3) . ?
C10 C15 1.419(3) . ?
C11 C12 1.393(4) . ?
C11 C16 1.513(3) . ?
C12 C13 1.387(4) . ?
C12 H12 0.9500 . ?
C13 C14 1.386(4) . ?
C13 C17 1.511(4) . ?
C14 C15 1.395(4) . ?
C14 H14 0.9500 . ?
C15 C18 1.513(4) . ?
C16 H16A 0.9800 . ?
C16 H16B 0.9800 . ?
C16 H16C 0.9800 . ?
C17 H17A 0.9800 . ?
C17 H17B 0.9800 . ?
C17 H17C 0.9800 . ?
C18 H18A 0.9800 . ?
C18 H18B 0.9800 . ?
C18 H18C 0.9800 . ?
O1 C22B 1.384(15) . ?
O1 C19B 1.409(13) . ?
O1 C19A 1.437(5) . ?
O1 C22A 1.449(5) . ?
C19A C20A 1.479(6) . ?
C19A H19A 0.9900 . ?
C19A H19B 0.9900 . ?
C20A C21A 1.465(6) . ?
C20A H20A 0.9900 . ?
C20A H20B 0.9900 . ?
C21A C22A 1.470(8) . ?
C21A H21A 0.9900 . ?
C21A H21B 0.9900 . ?
C22A H22A 0.9900 . ?
C22A H22B 0.9900 . ?
C19B C20B 1.472(15) . ?
C19B H19C 0.9900 . ?
C19B H19D 0.9900 . ?
C20B C21B 1.397(16) . ?
C20B H20C 0.9900 . ?
C20B H20D 0.9900 . ?
C21B C22B 1.485(16) . ?
C21B H21C 0.9900 . ?
C21B H21D 0.9900 . ?
C22B H22C 0.9900 . ?
C22B H22D 0.9900 . ?
O2A C23A 1.436(8) . ?
O2A C26A 1.437(9) . ?
C23A C24A 1.504(7) . ?
C23A H23A 0.9900 . ?
C23A H23B 0.9900 . ?
C24A C25A 1.444(10) . ?
C24A H24A 0.9900 . ?
C24A H24B 0.9900 . ?
C25A C26A 1.512(10) . ?
C25A H25A 0.9900 . ?
C25A H25B 0.9900 . ?
C26A H26A 0.9900 . ?
C26A H26B 0.9900 . ?
O2B C23B 1.431(15) . ?
O2B C26B 1.459(14) . ?
C23B C24B 1.528(14) . ?
C23B H23C 0.9900 . ?
C23B H23D 0.9900 . ?
C24B C25B 1.515(15) . ?
C24B H24C 0.9900 . ?
C24B H24D 0.9900 . ?
C25B C26B 1.473(16) . ?
C25B H25C 0.9900 . ?
C25B H25D 0.9900 . ?
C26B H26C 0.9900 . ?
C26B H26D 0.9900 . ?
C27 C28 1.487(7) . ?
C27 H27A 0.9900 . ?
C27 H27B 0.9900 . ?
C28 C29 1.483(6) . ?
C28 H28A 0.9900 . ?
C28 H28B 0.9900 . ?
C29 C30 1.477(6) . ?
C29 H29A 0.9900 . ?
C29 H29B 0.9900 . ?
C30 H30A 0.9900 . ?
C30 H30B 0.9900 . ?
